data_7128937
loop_
_publ_author_name
'He, Fengkai'
'Gourlaouen, Christophe'
'Pang, Huan'
'Braunstein, Pierre'

_publ_section_title
;
 Imidazolium salts and [Pt(cod)<sub>2</sub>]: from NHC hydrido complexes
 to the unprecedented olefinic tetrahedral cluster
 [Pt<sub>4</sub>(\m-H)(cod)<sub>4</sub>]BF<sub>4</sub>.
;
_journal_issue 78
_journal_name_full 'Chemical communications (Cambridge, England)'
_journal_page_first 10039
_journal_page_last 10042
_journal_paper_doi 10.1039/d1cc03673d
_journal_volume 57
_journal_year 2021
_chemical_formula_moiety 'C22 H35 Cl N4 Pt'
_chemical_formula_sum 'C22 H35 Cl N4 Pt'
_chemical_formula_weight 586.08
_space_group_crystal_system monoclinic
_space_group_IT_number 14
_space_group_name_Hall '-P 2ybc'
_space_group_name_H-M_alt 'P 1 21/c 1'
_atom_sites_solution_hydrogens mixed
_atom_sites_solution_primary direct
_atom_sites_solution_secondary difmap
_audit_creation_method SHELXL-2014/7
_audit_update_record
;
2021-06-29 deposited with the CCDC.	2021-09-03 downloaded from the CCDC.
;
_cell_angle_alpha 90
_cell_angle_beta 112.646(2)
_cell_angle_gamma 90
_cell_formula_units_Z 4
_cell_length_a 14.6958(8)
_cell_length_b 13.8722(7)
_cell_length_c 12.7246(6)
_cell_measurement_reflns_used 9725
_cell_measurement_temperature 120(2)
_cell_measurement_theta_max 31.02
_cell_measurement_theta_min 2.27
_cell_volume 2394.1(2)
_computing_cell_refinement 'Bruker SAINT'
_computing_data_collection 'Bruker APEX3'
_computing_data_reduction 'Bruker SAINT'
_computing_molecular_graphics 'Bruker SHELXTL'
_computing_publication_material 'Bruker SHELXTL'
_computing_structure_refinement 'SHELXL-2014/7 (Sheldrick, 2014)'
_computing_structure_solution 'SHELXT 2014/5 (Sheldrick, 2014)'
_diffrn_ambient_temperature 120(2)
_diffrn_measured_fraction_theta_full 1.000
_diffrn_measured_fraction_theta_max 0.998
_diffrn_measurement_device_type 'Bruker PHOTON-III CPAD'
_diffrn_measurement_method '\f and \w shuterless scans'
_diffrn_radiation_type MoK\a
_diffrn_radiation_wavelength 0.71073
_diffrn_reflns_av_R_equivalents 0.0458
_diffrn_reflns_av_unetI/netI 0.0230
_diffrn_reflns_Laue_measured_fraction_full 1.000
_diffrn_reflns_Laue_measured_fraction_max 0.998
_diffrn_reflns_limit_h_max 21
_diffrn_reflns_limit_h_min -21
_diffrn_reflns_limit_k_max 20
_diffrn_reflns_limit_k_min -19
_diffrn_reflns_limit_l_max 18
_diffrn_reflns_limit_l_min -18
_diffrn_reflns_number 77110
_diffrn_reflns_point_group_measured_fraction_full 1.000
_diffrn_reflns_point_group_measured_fraction_max 0.998
_diffrn_reflns_theta_full 25.242
_diffrn_reflns_theta_max 31.058
_diffrn_reflns_theta_min 2.100
_diffrn_source 'Mo-ImuS 3.0 microfocus tube'
_exptl_absorpt_coefficient_mu 5.987
_exptl_absorpt_correction_T_max 0.7462
_exptl_absorpt_correction_T_min 0.6041
_exptl_absorpt_correction_type multi-scan
_exptl_absorpt_process_details sadabs
_exptl_crystal_colour yellow
_exptl_crystal_density_diffrn 1.626
_exptl_crystal_description needle
_exptl_crystal_F_000 1160
_exptl_crystal_size_max 0.240
_exptl_crystal_size_mid 0.100
_exptl_crystal_size_min 0.060
_refine_diff_density_max 0.598
_refine_diff_density_min -0.894
_refine_diff_density_rms 0.113
_refine_ls_extinction_method none
_refine_ls_goodness_of_fit_ref 1.069
_refine_ls_hydrogen_treatment mixed
_refine_ls_matrix_type full
_refine_ls_number_parameters 264
_refine_ls_number_reflns 7659
_refine_ls_number_restraints 0
_refine_ls_restrained_S_all 1.069
_refine_ls_R_factor_all 0.0276
_refine_ls_R_factor_gt 0.0204
_refine_ls_shift/su_max 0.003
_refine_ls_shift/su_mean 0.000
_refine_ls_structure_factor_coef Fsqd
_refine_ls_weighting_details 'w=1/[\s^2^(Fo^2^)+(0.0081P)^2^+2.9579P] where P=(Fo^2^+2Fc^2^)/3'
_refine_ls_weighting_scheme calc
_refine_ls_wR_factor_gt 0.0358
_refine_ls_wR_factor_ref 0.0386
_reflns_Friedel_coverage 0.000
_reflns_number_gt 6696
_reflns_number_total 7659
_reflns_threshold_expression 'I > 2\s(I)'
_cod_data_source_file d1cc03673d2.cif
_cod_data_source_block dafh200302
_cod_depositor_comments 'Adding full bibliography for 7128934--7128937.cif.'
_cod_original_sg_symbol_H-M 'P 21/c'
_cod_database_code 7128937
_shelx_shelxl_version_number 2014/7
_shelx_space_group_comment
;
The symmetry employed for this shelxl refinement is uniquely defined
by the following loop, which should always be used as a source of
symmetry information in preference to the above space-group names.
They are only intended as comments.
;
_shelx_estimated_absorpt_t_min 0.328
_shelx_estimated_absorpt_t_max 0.715

loop_
_space_group_symop_operation_xyz
'x, y, z'
'-x, y+1/2, -z+1/2'
'-x, -y, -z'
'x, -y-1/2, z-1/2'

loop_
_atom_site_label
_atom_site_type_symbol
_atom_site_fract_x
_atom_site_fract_y
_atom_site_fract_z
_atom_site_U_iso_or_equiv
_atom_site_adp_type
_atom_site_occupancy
_atom_site_site_symmetry_order
_atom_site_calc_flag
_atom_site_refinement_flags_posn
_atom_site_refinement_flags_adp
_atom_site_refinement_flags_occupancy
_atom_site_disorder_assembly
_atom_site_disorder_group
C1 C 0.59204(15) 0.76574(15) 0.73142(18) 0.0161(4) Uani 1 1 d . . . . .
C2 C 0.59716(17) 0.89098(16) 0.61660(18) 0.0194(4) Uani 1 1 d . . . . .
H2 H 0.6173 0.9316 0.5694 0.023 Uiso 1 1 calc R U . . .
C3 C 0.51864(17) 0.90309(16) 0.64499(19) 0.0207(4) Uani 1 1 d . . . . .
H3 H 0.4724 0.9544 0.6210 0.025 Uiso 1 1 calc R U . . .
C4 C 0.72688(16) 0.75960(16) 0.67123(17) 0.0162(4) Uani 1 1 d . . . . .
C5 C 0.83017(15) 0.62446(15) 0.72827(17) 0.0151(4) Uani 1 1 d . . . . .
C6 C 0.81865(17) 0.56707(16) 0.63248(18) 0.0187(4) Uani 1 1 d . . . . .
C7 C 0.90135(18) 0.51596(17) 0.6355(2) 0.0246(5) Uani 1 1 d . . . . .
H7 H 0.8967 0.4765 0.5726 0.030 Uiso 1 1 calc R U . . .
C8 C 0.99001(19) 0.52159(17) 0.7282(2) 0.0260(5) Uani 1 1 d . . . . .
H8 H 1.0456 0.4871 0.7276 0.031 Uiso 1 1 calc R U . . .
C9 C 0.99834(17) 0.57706(16) 0.8217(2) 0.0213(5) Uani 1 1 d . . . . .
H9 H 1.0594 0.5793 0.8853 0.026 Uiso 1 1 calc R U . . .
C10 C 0.91826(16) 0.62971(15) 0.82384(18) 0.0172(4) Uani 1 1 d . . . . .
C11 C 0.78108(17) 0.80509(17) 0.6071(2) 0.0221(5) Uani 1 1 d . . . . .
H11A H 0.8431 0.7705 0.6229 0.033 Uiso 1 1 calc R U . . .
H11B H 0.7952 0.8725 0.6306 0.033 Uiso 1 1 calc R U . . .
H11C H 0.7407 0.8023 0.5253 0.033 Uiso 1 1 calc R U . . .
C12 C 0.72017(18) 0.55954(18) 0.53199(19) 0.0233(5) Uani 1 1 d . . . . .
H12 H 0.6883 0.6245 0.5212 0.028 Uiso 1 1 calc R U . . .
C13 C 0.6516(2) 0.4888(2) 0.5570(2) 0.0381(7) Uani 1 1 d . . . . .
H13A H 0.6810 0.4242 0.5688 0.057 Uiso 1 1 calc R U . . .
H13B H 0.5879 0.4874 0.4925 0.057 Uiso 1 1 calc R U . . .
H13C H 0.6421 0.5092 0.6257 0.057 Uiso 1 1 calc R U . . .
C14 C 0.7305(2) 0.5333(2) 0.4207(2) 0.0401(7) Uani 1 1 d . . . . .
H14A H 0.7748 0.5793 0.4059 0.060 Uiso 1 1 calc R U . . .
H14B H 0.6656 0.5356 0.3581 0.060 Uiso 1 1 calc R U . . .
H14C H 0.7577 0.4681 0.4265 0.060 Uiso 1 1 calc R U . . .
C15 C 0.92744(16) 0.69322(16) 0.92482(18) 0.0192(4) Uani 1 1 d . . . . .
H15 H 0.8600 0.7003 0.9255 0.023 Uiso 1 1 calc R U . . .
C16 C 0.9931(2) 0.6494(2) 1.0384(2) 0.0340(6) Uani 1 1 d . . . . .
H16A H 0.9681 0.5854 1.0462 0.051 Uiso 1 1 calc R U . . .
H16B H 0.9929 0.6910 1.1006 0.051 Uiso 1 1 calc R U . . .
H16C H 1.0605 0.6435 1.0415 0.051 Uiso 1 1 calc R U . . .
C17 C 0.9635(2) 0.79417(19) 0.9117(2) 0.0343(6) Uani 1 1 d . . . . .
H17A H 1.0291 0.7897 0.9089 0.051 Uiso 1 1 calc R U . . .
H17B H 0.9670 0.8341 0.9766 0.051 Uiso 1 1 calc R U . . .
H17C H 0.9176 0.8234 0.8411 0.051 Uiso 1 1 calc R U . . .
C18 C 0.43839(16) 0.81152(17) 0.7582(2) 0.0212(4) Uani 1 1 d . . . . .
H18A H 0.4112 0.8746 0.7681 0.025 Uiso 1 1 calc R U . . .
H18B H 0.4656 0.7792 0.8334 0.025 Uiso 1 1 calc R U . . .
C19 C 0.35661(18) 0.74992(19) 0.6751(2) 0.0251(5) Uani 1 1 d . . . . .
H19A H 0.3418 0.7727 0.5965 0.030 Uiso 1 1 calc R U . . .
H19B H 0.3793 0.6823 0.6803 0.030 Uiso 1 1 calc R U . . .
C20 C 0.26317(17) 0.75412(19) 0.6995(2) 0.0263(5) Uani 1 1 d . . . . .
H20A H 0.2356 0.8201 0.6834 0.032 Uiso 1 1 calc R U . . .
H20B H 0.2139 0.7095 0.6473 0.032 Uiso 1 1 calc R U . . .
C21 C 0.18910(19) 0.7494(2) 0.8361(2) 0.0332(6) Uani 1 1 d . . . . .
H21A H 0.1346 0.7109 0.7835 0.050 Uiso 1 1 calc R U . . .
H21B H 0.1731 0.8180 0.8228 0.050 Uiso 1 1 calc R U . . .
H21C H 0.1993 0.7330 0.9147 0.050 Uiso 1 1 calc R U . . .
C22 C 0.3056(2) 0.62814(18) 0.8407(2) 0.0315(6) Uani 1 1 d . . . . .
H22A H 0.2544 0.5875 0.7864 0.047 Uiso 1 1 calc R U . . .
H22B H 0.3118 0.6127 0.9183 0.047 Uiso 1 1 calc R U . . .
H22C H 0.3687 0.6162 0.8335 0.047 Uiso 1 1 calc R U . . .
N1 N 0.64272(14) 0.80658(13) 0.67076(15) 0.0169(4) Uani 1 1 d . . . . .
N2 N 0.51735(14) 0.82663(13) 0.71606(16) 0.0186(4) Uani 1 1 d . . . . .
N3 N 0.74717(13) 0.68021(13) 0.72783(14) 0.0140(3) Uani 1 1 d . . . . .
N4 N 0.27885(15) 0.72890(15) 0.81689(18) 0.0238(4) Uani 1 1 d . . . . .
Cl1 Cl 0.72388(4) 0.50604(4) 0.90289(4) 0.01920(10) Uani 1 1 d . . . . .
Pt1 Pt 0.64576(2) 0.64729(2) 0.80927(2) 0.01399(2) Uani 1 1 d . . . . .
H1 H 0.5612(19) 0.6322(19) 0.862(2) 0.025(7) Uiso 1 1 d . . . . .

loop_
_atom_site_aniso_label
_atom_site_aniso_U_11
_atom_site_aniso_U_22
_atom_site_aniso_U_33
_atom_site_aniso_U_23
_atom_site_aniso_U_13
_atom_site_aniso_U_12
C1 0.0148(10) 0.0175(10) 0.0163(9) 0.0006(8) 0.0062(8) 0.0005(8)
C2 0.0222(11) 0.0158(10) 0.0189(10) 0.0040(8) 0.0065(9) 0.0027(8)
C3 0.0212(11) 0.0169(10) 0.0224(11) 0.0041(8) 0.0067(9) 0.0048(8)
C4 0.0158(10) 0.0179(10) 0.0148(9) 0.0010(8) 0.0058(8) 0.0006(8)
C5 0.0160(10) 0.0145(10) 0.0178(9) 0.0036(7) 0.0100(8) 0.0022(7)
C6 0.0241(11) 0.0162(10) 0.0169(10) 0.0014(8) 0.0093(9) 0.0013(8)
C7 0.0290(13) 0.0210(11) 0.0285(12) -0.0017(9) 0.0163(11) 0.0046(10)
C8 0.0243(12) 0.0211(11) 0.0362(13) 0.0015(10) 0.0155(11) 0.0076(9)
C9 0.0166(11) 0.0214(11) 0.0255(11) 0.0036(9) 0.0076(9) 0.0006(8)
C10 0.0179(10) 0.0154(10) 0.0198(10) 0.0031(8) 0.0090(8) -0.0019(8)
C11 0.0238(12) 0.0224(11) 0.0243(11) 0.0080(9) 0.0140(10) 0.0028(9)
C12 0.0289(12) 0.0217(11) 0.0174(10) -0.0025(9) 0.0069(9) 0.0041(10)
C13 0.0282(14) 0.0504(18) 0.0313(14) -0.0024(13) 0.0065(12) -0.0103(13)
C14 0.0447(17) 0.0544(19) 0.0203(12) -0.0039(12) 0.0115(12) 0.0011(14)
C15 0.0166(10) 0.0238(11) 0.0182(10) 0.0003(9) 0.0077(8) -0.0003(8)
C16 0.0357(15) 0.0374(15) 0.0216(12) -0.0002(11) 0.0031(11) 0.0028(12)
C17 0.0483(17) 0.0233(13) 0.0381(15) -0.0070(11) 0.0243(13) -0.0070(12)
C18 0.0164(10) 0.0263(12) 0.0238(11) 0.0020(9) 0.0111(9) 0.0038(9)
C19 0.0223(11) 0.0297(13) 0.0234(12) 0.0043(10) 0.0089(10) -0.0010(10)
C20 0.0169(11) 0.0305(13) 0.0290(12) 0.0092(10) 0.0059(10) 0.0004(9)
C21 0.0235(13) 0.0389(15) 0.0410(15) -0.0028(12) 0.0165(12) -0.0023(11)
C22 0.0414(15) 0.0245(13) 0.0310(13) 0.0086(10) 0.0166(12) 0.0039(11)
N1 0.0178(9) 0.0160(9) 0.0170(8) 0.0030(7) 0.0069(7) 0.0021(7)
N2 0.0163(9) 0.0198(9) 0.0206(9) 0.0028(7) 0.0080(7) 0.0024(7)
N3 0.0141(8) 0.0156(8) 0.0137(8) 0.0015(6) 0.0069(7) 0.0009(6)
N4 0.0202(10) 0.0236(10) 0.0301(10) 0.0025(8) 0.0123(8) 0.0012(8)
Cl1 0.0227(3) 0.0139(2) 0.0202(2) 0.00259(18) 0.0074(2) -0.00031(19)
Pt1 0.01426(4) 0.01411(4) 0.01452(4) 0.00183(3) 0.00657(3) -0.00014(3)

loop_
_atom_type_symbol
_atom_type_description
_atom_type_scat_dispersion_real
_atom_type_scat_dispersion_imag
_atom_type_scat_source
C C 0.0033 0.0016 'International Tables Vol C Tables 4.2.6.8 and 6.1.1.4'
H H 0.0000 0.0000 'International Tables Vol C Tables 4.2.6.8 and 6.1.1.4'
N N 0.0061 0.0033 'International Tables Vol C Tables 4.2.6.8 and 6.1.1.4'
Cl Cl 0.1484 0.1585 'International Tables Vol C Tables 4.2.6.8 and 6.1.1.4'
Pt Pt -1.7033 8.3905 'International Tables Vol C Tables 4.2.6.8 and 6.1.1.4'

loop_
_geom_angle_atom_site_label_1
_geom_angle_atom_site_label_2
_geom_angle_atom_site_label_3
_geom_angle
_geom_angle_site_symmetry_1
_geom_angle_site_symmetry_3
_geom_angle_publ_flag
N2 C1 N1 104.33(18) . . ?
N2 C1 Pt1 139.90(16) . . ?
N1 C1 Pt1 115.76(15) . . ?
C3 C2 N1 105.70(19) . . ?
C3 C2 H2 127.2 . . ?
N1 C2 H2 127.2 . . ?
C2 C3 N2 107.78(19) . . ?
C2 C3 H3 126.1 . . ?
N2 C3 H3 126.1 . . ?
N3 C4 N1 114.58(18) . . ?
N3 C4 C11 127.9(2) . . ?
N1 C4 C11 117.50(19) . . ?
C10 C5 C6 123.02(19) . . ?
C10 C5 N3 118.33(18) . . ?
C6 C5 N3 118.65(19) . . ?
C7 C6 C5 116.7(2) . . ?
C7 C6 C12 121.7(2) . . ?
C5 C6 C12 121.6(2) . . ?
C8 C7 C6 121.3(2) . . ?
C8 C7 H7 119.3 . . ?
C6 C7 H7 119.3 . . ?
C9 C8 C7 120.5(2) . . ?
C9 C8 H8 119.7 . . ?
C7 C8 H8 119.7 . . ?
C8 C9 C10 120.9(2) . . ?
C8 C9 H9 119.6 . . ?
C10 C9 H9 119.6 . . ?
C9 C10 C5 117.5(2) . . ?
C9 C10 C15 121.3(2) . . ?
C5 C10 C15 121.15(19) . . ?
C4 C11 H11A 109.5 . . ?
C4 C11 H11B 109.5 . . ?
H11A C11 H11B 109.5 . . ?
C4 C11 H11C 109.5 . . ?
H11A C11 H11C 109.5 . . ?
H11B C11 H11C 109.5 . . ?
C6 C12 C13 111.1(2) . . ?
C6 C12 C14 113.2(2) . . ?
C13 C12 C14 110.5(2) . . ?
C6 C12 H12 107.3 . . ?
C13 C12 H12 107.3 . . ?
C14 C12 H12 107.3 . . ?
C12 C13 H13A 109.5 . . ?
C12 C13 H13B 109.5 . . ?
H13A C13 H13B 109.5 . . ?
C12 C13 H13C 109.5 . . ?
H13A C13 H13C 109.5 . . ?
H13B C13 H13C 109.5 . . ?
C12 C14 H14A 109.5 . . ?
C12 C14 H14B 109.5 . . ?
H14A C14 H14B 109.5 . . ?
C12 C14 H14C 109.5 . . ?
H14A C14 H14C 109.5 . . ?
H14B C14 H14C 109.5 . . ?
C10 C15 C16 112.9(2) . . ?
C10 C15 C17 111.09(18) . . ?
C16 C15 C17 110.5(2) . . ?
C10 C15 H15 107.4 . . ?
C16 C15 H15 107.4 . . ?
C17 C15 H15 107.4 . . ?
C15 C16 H16A 109.5 . . ?
C15 C16 H16B 109.5 . . ?
H16A C16 H16B 109.5 . . ?
C15 C16 H16C 109.5 . . ?
H16A C16 H16C 109.5 . . ?
H16B C16 H16C 109.5 . . ?
C15 C17 H17A 109.5 . . ?
C15 C17 H17B 109.5 . . ?
H17A C17 H17B 109.5 . . ?
C15 C17 H17C 109.5 . . ?
H17A C17 H17C 109.5 . . ?
H17B C17 H17C 109.5 . . ?
N2 C18 C19 110.49(18) . . ?
N2 C18 H18A 109.6 . . ?
C19 C18 H18A 109.6 . . ?
N2 C18 H18B 109.6 . . ?
C19 C18 H18B 109.6 . . ?
H18A C18 H18B 108.1 . . ?
C20 C19 C18 111.7(2) . . ?
C20 C19 H19A 109.3 . . ?
C18 C19 H19A 109.3 . . ?
C20 C19 H19B 109.3 . . ?
C18 C19 H19B 109.3 . . ?
H19A C19 H19B 107.9 . . ?
N4 C20 C19 113.55(19) . . ?
N4 C20 H20A 108.9 . . ?
C19 C20 H20A 108.9 . . ?
N4 C20 H20B 108.9 . . ?
C19 C20 H20B 108.9 . . ?
H20A C20 H20B 107.7 . . ?
N4 C21 H21A 109.5 . . ?
N4 C21 H21B 109.5 . . ?
H21A C21 H21B 109.5 . . ?
N4 C21 H21C 109.5 . . ?
H21A C21 H21C 109.5 . . ?
H21B C21 H21C 109.5 . . ?
N4 C22 H22A 109.5 . . ?
N4 C22 H22B 109.5 . . ?
H22A C22 H22B 109.5 . . ?
N4 C22 H22C 109.5 . . ?
H22A C22 H22C 109.5 . . ?
H22B C22 H22C 109.5 . . ?
C1 N1 C2 111.16(18) . . ?
C1 N1 C4 118.22(18) . . ?
C2 N1 C4 130.61(18) . . ?
C1 N2 C3 111.01(18) . . ?
C1 N2 C18 125.13(19) . . ?
C3 N2 C18 123.61(19) . . ?
C4 N3 C5 118.32(17) . . ?
C4 N3 Pt1 113.24(14) . . ?
C5 N3 Pt1 128.43(13) . . ?
C22 N4 C21 110.0(2) . . ?
C22 N4 C20 111.5(2) . . ?
C21 N4 C20 109.1(2) . . ?
C1 Pt1 N3 78.18(8) . . ?
C1 Pt1 Cl1 175.18(6) . . ?
N3 Pt1 Cl1 97.27(5) . . ?
C1 Pt1 H1 95.4(9) . . ?
N3 Pt1 H1 173.4(9) . . ?
Cl1 Pt1 H1 89.2(9) . . ?

loop_
_geom_bond_atom_site_label_1
_geom_bond_atom_site_label_2
_geom_bond_distance
_geom_bond_site_symmetry_2
_geom_bond_publ_flag
C1 N2 1.338(3) . ?
C1 N1 1.383(3) . ?
C1 Pt1 1.924(2) . ?
C2 C3 1.346(3) . ?
C2 N1 1.392(3) . ?
C2 H2 0.9500 . ?
C3 N2 1.399(3) . ?
C3 H3 0.9500 . ?
C4 N3 1.286(3) . ?
C4 N1 1.396(3) . ?
C4 C11 1.483(3) . ?
C5 C10 1.396(3) . ?
C5 C6 1.410(3) . ?
C5 N3 1.443(3) . ?
C6 C7 1.395(3) . ?
C6 C12 1.522(3) . ?
C7 C8 1.383(4) . ?
C7 H7 0.9500 . ?
C8 C9 1.382(3) . ?
C8 H8 0.9500 . ?
C9 C10 1.394(3) . ?
C9 H9 0.9500 . ?
C10 C15 1.521(3) . ?
C11 H11A 0.9800 . ?
C11 H11B 0.9800 . ?
C11 H11C 0.9800 . ?
C12 C13 1.525(4) . ?
C12 C14 1.525(3) . ?
C12 H12 1.0000 . ?
C13 H13A 0.9800 . ?
C13 H13B 0.9800 . ?
C13 H13C 0.9800 . ?
C14 H14A 0.9800 . ?
C14 H14B 0.9800 . ?
C14 H14C 0.9800 . ?
C15 C16 1.522(3) . ?
C15 C17 1.529(3) . ?
C15 H15 1.0000 . ?
C16 H16A 0.9800 . ?
C16 H16B 0.9800 . ?
C16 H16C 0.9800 . ?
C17 H17A 0.9800 . ?
C17 H17B 0.9800 . ?
C17 H17C 0.9800 . ?
C18 N2 1.469(3) . ?
C18 C19 1.521(3) . ?
C18 H18A 0.9900 . ?
C18 H18B 0.9900 . ?
C19 C20 1.521(3) . ?
C19 H19A 0.9900 . ?
C19 H19B 0.9900 . ?
C20 N4 1.463(3) . ?
C20 H20A 0.9900 . ?
C20 H20B 0.9900 . ?
C21 N4 1.459(3) . ?
C21 H21A 0.9800 . ?
C21 H21B 0.9800 . ?
C21 H21C 0.9800 . ?
C22 N4 1.452(3) . ?
C22 H22A 0.9800 . ?
C22 H22B 0.9800 . ?
C22 H22C 0.9800 . ?
N3 Pt1 2.1662(16) . ?
Cl1 Pt1 2.3502(5) . ?
Pt1 H1 1.63(3) . ?

loop_
_geom_torsion_atom_site_label_1
_geom_torsion_atom_site_label_2
_geom_torsion_atom_site_label_3
_geom_torsion_atom_site_label_4
_geom_torsion
_geom_torsion_site_symmetry_1
_geom_torsion_site_symmetry_2
_geom_torsion_site_symmetry_3
_geom_torsion_site_symmetry_4
_geom_torsion_publ_flag
N1 C2 C3 N2 0.2(2) . . . . ?
C10 C5 C6 C7 -1.5(3) . . . . ?
N3 C5 C6 C7 178.68(19) . . . . ?
C10 C5 C6 C12 177.2(2) . . . . ?
N3 C5 C6 C12 -2.7(3) . . . . ?
C5 C6 C7 C8 0.0(3) . . . . ?
C12 C6 C7 C8 -178.6(2) . . . . ?
C6 C7 C8 C9 1.2(4) . . . . ?
C7 C8 C9 C10 -1.1(4) . . . . ?
C8 C9 C10 C5 -0.3(3) . . . . ?
C8 C9 C10 C15 -178.2(2) . . . . ?
C6 C5 C10 C9 1.6(3) . . . . ?
N3 C5 C10 C9 -178.57(18) . . . . ?
C6 C5 C10 C15 179.53(19) . . . . ?
N3 C5 C10 C15 -0.6(3) . . . . ?
C7 C6 C12 C13 98.4(3) . . . . ?
C5 C6 C12 C13 -80.1(3) . . . . ?
C7 C6 C12 C14 -26.5(3) . . . . ?
C5 C6 C12 C14 154.9(2) . . . . ?
C9 C10 C15 C16 -37.6(3) . . . . ?
C5 C10 C15 C16 144.5(2) . . . . ?
C9 C10 C15 C17 87.1(3) . . . . ?
C5 C10 C15 C17 -90.8(3) . . . . ?
N2 C18 C19 C20 -165.31(19) . . . . ?
C18 C19 C20 N4 -54.5(3) . . . . ?
N2 C1 N1 C2 -1.4(2) . . . . ?
Pt1 C1 N1 C2 179.19(15) . . . . ?
N2 C1 N1 C4 179.28(18) . . . . ?
Pt1 C1 N1 C4 -0.1(2) . . . . ?
C3 C2 N1 C1 0.7(3) . . . . ?
C3 C2 N1 C4 179.9(2) . . . . ?
N3 C4 N1 C1 1.4(3) . . . . ?
C11 C4 N1 C1 -179.18(19) . . . . ?
N3 C4 N1 C2 -177.7(2) . . . . ?
C11 C4 N1 C2 1.7(3) . . . . ?
N1 C1 N2 C3 1.5(2) . . . . ?
Pt1 C1 N2 C3 -179.3(2) . . . . ?
N1 C1 N2 C18 175.95(19) . . . . ?
Pt1 C1 N2 C18 -4.9(4) . . . . ?
C2 C3 N2 C1 -1.1(3) . . . . ?
C2 C3 N2 C18 -175.7(2) . . . . ?
C19 C18 N2 C1 -84.7(3) . . . . ?
C19 C18 N2 C3 89.0(3) . . . . ?
N1 C4 N3 C5 177.02(18) . . . . ?
C11 C4 N3 C5 -2.3(3) . . . . ?
N1 C4 N3 Pt1 -1.9(2) . . . . ?
C11 C4 N3 Pt1 178.80(18) . . . . ?
C10 C5 N3 C4 101.6(2) . . . . ?
C6 C5 N3 C4 -78.6(3) . . . . ?
C10 C5 N3 Pt1 -79.8(2) . . . . ?
C6 C5 N3 Pt1 100.1(2) . . . . ?
C19 C20 N4 C22 -66.9(3) . . . . ?
C19 C20 N4 C21 171.3(2) . . . . ?
